data_7157486
loop_
_publ_author_name
'Sreedharan, Ramdas'
'Rajeshwaran, Purushothaman'
'Panyam, Pradeep Kumar Reddy'
'Yadav, Saurabh'
'Nagaraja, C. M.'
'Gandhi, Thirumanavelan'

_publ_section_title
;
 Acylation of oxindoles using methyl/phenyl esters via the mixed Claisen
 condensation - an access to 3-alkylideneoxindoles.
;
_journal_issue 20
_journal_name_full 'Organic &amp; biomolecular chemistry'
_journal_page_first 3843
_journal_page_last 3847
_journal_paper_doi 10.1039/d0ob00789g
_journal_volume 18
_journal_year 2020
_chemical_formula_sum 'C16 H11 Br N O2'
_chemical_formula_weight 329.17
_space_group_crystal_system triclinic
_space_group_IT_number 2
_space_group_name_Hall '-P 1'
_space_group_name_H-M_alt 'P -1'
_atom_sites_solution_hydrogens geom
_audit_block_doi 10.5517/ccdc.csd.cc23spj4
_audit_creation_method SHELXL-2014/7
_audit_update_record
;
2019-10-18 deposited with the CCDC.	2020-04-30 downloaded from the CCDC.
;
_cell_angle_alpha 83.964(5)
_cell_angle_beta 73.197(5)
_cell_angle_gamma 73.333(5)
_cell_formula_units_Z 2
_cell_length_a 8.3268(14)
_cell_length_b 9.2126(13)
_cell_length_c 9.6765(16)
_cell_measurement_temperature 273(2)
_cell_volume 680.55(19)
_computing_structure_refinement 'SHELXL-2014/7 (Sheldrick, 2014)'
_diffrn_ambient_temperature 273(2)
_diffrn_measured_fraction_theta_full 0.989
_diffrn_measured_fraction_theta_max 0.991
_diffrn_radiation_type MoK\a
_diffrn_radiation_wavelength 0.71073
_diffrn_reflns_av_R_equivalents 0.0521
_diffrn_reflns_av_unetI/netI 0.0362
_diffrn_reflns_Laue_measured_fraction_full 0.989
_diffrn_reflns_Laue_measured_fraction_max 0.991
_diffrn_reflns_limit_h_max 10
_diffrn_reflns_limit_h_min -10
_diffrn_reflns_limit_k_max 11
_diffrn_reflns_limit_k_min -11
_diffrn_reflns_limit_l_max 12
_diffrn_reflns_limit_l_min -12
_diffrn_reflns_number 12915
_diffrn_reflns_point_group_measured_fraction_full 0.989
_diffrn_reflns_point_group_measured_fraction_max 0.991
_diffrn_reflns_theta_full 25.242
_diffrn_reflns_theta_max 26.402
_diffrn_reflns_theta_min 2.199
_exptl_absorpt_coefficient_mu 3.020
_exptl_crystal_density_diffrn 1.606
_exptl_crystal_F_000 330
_refine_diff_density_max 0.652
_refine_diff_density_min -0.469
_refine_diff_density_rms 0.070
_refine_ls_extinction_method none
_refine_ls_goodness_of_fit_ref 1.062
_refine_ls_hydrogen_treatment constr
_refine_ls_matrix_type full
_refine_ls_number_parameters 181
_refine_ls_number_reflns 2770
_refine_ls_number_restraints 0
_refine_ls_restrained_S_all 1.062
_refine_ls_R_factor_all 0.0404
_refine_ls_R_factor_gt 0.0370
_refine_ls_shift/su_max 0.001
_refine_ls_shift/su_mean 0.000
_refine_ls_structure_factor_coef Fsqd
_refine_ls_weighting_details 'w=1/[\s^2^(Fo^2^)+(0.0543P)^2^+0.4185P] where P=(Fo^2^+2Fc^2^)/3'
_refine_ls_weighting_scheme calc
_refine_ls_wR_factor_gt 0.1032
_refine_ls_wR_factor_ref 0.1054
_reflns_Friedel_coverage 0.000
_reflns_number_gt 2534
_reflns_number_total 2770
_reflns_threshold_expression 'I > 2\s(I)'
_cod_data_source_file d0ob00789g2.cif
_cod_data_source_block shelx
_cod_depositor_comments 'Adding full bibliography for 7157486--7157487.cif.'
_cod_database_code 7157486
_shelx_shelxl_version_number 2014/7
_shelx_space_group_comment
;
The symmetry employed for this shelxl refinement is uniquely defined
by the following loop, which should always be used as a source of
symmetry information in preference to the above space-group names.
They are only intended as comments.
;

loop_
_space_group_symop_operation_xyz
'x, y, z'
'-x, -y, -z'

loop_
_atom_site_label
_atom_site_type_symbol
_atom_site_fract_x
_atom_site_fract_y
_atom_site_fract_z
_atom_site_U_iso_or_equiv
_atom_site_adp_type
_atom_site_occupancy
_atom_site_site_symmetry_order
_atom_site_calc_flag
_atom_site_refinement_flags_posn
_atom_site_refinement_flags_adp
_atom_site_refinement_flags_occupancy
_atom_site_disorder_assembly
_atom_site_disorder_group
Br1 Br 0.86502(4) 0.50203(4) 0.87246(3) 0.05713(15) Uani 1 1 d . . . . .
C1 C 0.7002(4) 0.3297(4) 0.3032(3) 0.0487(6) Uani 1 1 d . . . . .
H1A H 0.6806 0.4285 0.2576 0.073 Uiso 1 1 calc R U . . .
H1B H 0.7959 0.2604 0.2404 0.073 Uiso 1 1 calc R U . . .
H1C H 0.5973 0.2952 0.3224 0.073 Uiso 1 1 calc R U . . .
C2 C 0.7756(4) 0.2148(3) 0.5283(3) 0.0429(6) Uani 1 1 d . . . . .
N1 N 0.7408(3) 0.3372(2) 0.4374(2) 0.0384(4) Uani 1 1 d . . . . .
O2 O 0.5213(3) 0.3335(3) 0.8149(3) 0.0622(6) Uani 1 1 d . . . . .
C8 C 0.7824(3) 0.6957(3) 0.6366(3) 0.0445(6) Uani 1 1 d . . . . .
H8 H 0.7947 0.7726 0.6846 0.053 Uiso 1 1 calc R U . . .
C11 C 0.7083(3) 0.1240(3) 0.9009(3) 0.0357(5) Uani 1 1 d . . . . .
C4 C 0.7934(3) 0.4342(3) 0.6222(3) 0.0338(5) Uani 1 1 d . . . . .
O1 O 0.7766(4) 0.0868(2) 0.5083(3) 0.0678(7) Uani 1 1 d . . . . .
C5 C 0.7495(3) 0.4689(3) 0.4921(2) 0.0332(5) Uani 1 1 d . . . . .
C9 C 0.8095(3) 0.5485(3) 0.6937(3) 0.0381(5) Uani 1 1 d . . . . .
C3 C 0.8087(3) 0.2698(3) 0.6591(3) 0.0372(5) Uani 1 1 d . . . . .
C10 C 0.6652(3) 0.2493(3) 0.7961(3) 0.0392(5) Uani 1 1 d . . . . .
C12 C 0.5956(4) 0.1326(3) 1.0399(3) 0.0456(6) Uani 1 1 d . . . . .
H12 H 0.4986 0.2154 1.0646 0.055 Uiso 1 1 calc R U . . .
C6 C 0.7192(3) 0.6146(3) 0.4332(3) 0.0408(5) Uani 1 1 d . . . . .
H6 H 0.6882 0.6366 0.3469 0.049 Uiso 1 1 calc R U . . .
C16 C 0.8513(4) 0.0002(3) 0.8649(3) 0.0449(6) Uani 1 1 d . . . . .
H16 H 0.9276 -0.0064 0.7726 0.054 Uiso 1 1 calc R U . . .
C14 C 0.7703(4) -0.1033(3) 1.1038(3) 0.0548(7) Uani 1 1 d . . . . .
H14 H 0.7923 -0.1796 1.1723 0.066 Uiso 1 1 calc R U . . .
C13 C 0.6276(4) 0.0189(3) 1.1408(3) 0.0528(7) Uani 1 1 d . . . . .
H13 H 0.5527 0.0250 1.2336 0.063 Uiso 1 1 calc R U . . .
C7 C 0.7373(3) 0.7266(3) 0.5087(3) 0.0454(6) Uani 1 1 d . . . . .
H7 H 0.7182 0.8254 0.4715 0.054 Uiso 1 1 calc R U . . .
C15 C 0.8807(4) -0.1144(3) 0.9672(4) 0.0560(8) Uani 1 1 d . . . . .
H15 H 0.9756 -0.1990 0.9429 0.067 Uiso 1 1 calc R U . . .

loop_
_atom_site_aniso_label
_atom_site_aniso_U_11
_atom_site_aniso_U_22
_atom_site_aniso_U_33
_atom_site_aniso_U_23
_atom_site_aniso_U_13
_atom_site_aniso_U_12
Br1 0.0726(2) 0.0636(2) 0.04453(19) -0.00254(13) -0.02714(15) -0.02089(16)
C1 0.0539(15) 0.0596(17) 0.0350(13) -0.0054(11) -0.0130(11) -0.0165(13)
C2 0.0503(14) 0.0351(13) 0.0445(14) 0.0010(10) -0.0136(11) -0.0133(11)
N1 0.0461(11) 0.0368(11) 0.0347(10) 0.0000(8) -0.0122(9) -0.0142(9)
O2 0.0420(11) 0.0658(14) 0.0649(14) 0.0239(11) -0.0115(10) -0.0051(10)
C8 0.0448(14) 0.0364(13) 0.0521(15) -0.0067(11) -0.0075(11) -0.0143(11)
C11 0.0424(12) 0.0334(12) 0.0368(12) 0.0045(9) -0.0144(10) -0.0171(10)
C4 0.0360(11) 0.0323(11) 0.0330(11) 0.0036(9) -0.0084(9) -0.0117(9)
O1 0.1058(19) 0.0368(11) 0.0721(15) -0.0012(10) -0.0348(14) -0.0259(12)
C5 0.0331(11) 0.0343(11) 0.0315(11) 0.0015(9) -0.0072(9) -0.0106(9)
C9 0.0367(12) 0.0407(13) 0.0370(12) -0.0004(10) -0.0090(10) -0.0120(10)
C3 0.0420(12) 0.0328(12) 0.0380(12) 0.0064(9) -0.0130(10) -0.0123(10)
C10 0.0393(13) 0.0390(13) 0.0419(13) 0.0081(10) -0.0150(10) -0.0139(10)
C12 0.0485(14) 0.0461(15) 0.0402(14) 0.0014(11) -0.0091(11) -0.0137(12)
C6 0.0426(13) 0.0396(13) 0.0366(12) 0.0094(10) -0.0086(10) -0.0116(10)
C16 0.0538(15) 0.0355(13) 0.0427(14) 0.0045(11) -0.0100(12) -0.0133(12)
C14 0.075(2) 0.0431(15) 0.0509(16) 0.0183(12) -0.0229(15) -0.0230(14)
C13 0.0667(19) 0.0569(17) 0.0373(14) 0.0088(12) -0.0098(13) -0.0284(15)
C7 0.0472(14) 0.0321(12) 0.0518(16) 0.0078(11) -0.0083(12) -0.0112(11)
C15 0.0667(19) 0.0353(14) 0.0579(18) 0.0094(12) -0.0146(15) -0.0073(13)

loop_
_atom_type_symbol
_atom_type_description
_atom_type_scat_dispersion_real
_atom_type_scat_dispersion_imag
_atom_type_scat_source
C C 0.0033 0.0016 'International Tables Vol C Tables 4.2.6.8 and 6.1.1.4'
H H 0.0000 0.0000 'International Tables Vol C Tables 4.2.6.8 and 6.1.1.4'
N N 0.0061 0.0033 'International Tables Vol C Tables 4.2.6.8 and 6.1.1.4'
O O 0.0106 0.0060 'International Tables Vol C Tables 4.2.6.8 and 6.1.1.4'
Br Br -0.2901 2.4595 'International Tables Vol C Tables 4.2.6.8 and 6.1.1.4'

loop_
_geom_angle_atom_site_label_1
_geom_angle_atom_site_label_2
_geom_angle_atom_site_label_3
_geom_angle
_geom_angle_site_symmetry_1
_geom_angle_site_symmetry_3
_geom_angle_publ_flag
O1 C2 N1 125.3(3) . . ?
O1 C2 C3 126.7(3) . . ?
N1 C2 C3 108.0(2) . . ?
C2 N1 C5 111.1(2) . . ?
C2 N1 C1 123.9(2) . . ?
C5 N1 C1 125.0(2) . . ?
C7 C8 C9 119.3(2) . . ?
C16 C11 C12 119.5(2) . . ?
C16 C11 C10 122.8(2) . . ?
C12 C11 C10 117.7(2) . . ?
C9 C4 C5 118.8(2) . . ?
C9 C4 C3 132.2(2) . . ?
C5 C4 C3 109.0(2) . . ?
C6 C5 C4 122.2(2) . . ?
C6 C5 N1 128.2(2) . . ?
C4 C5 N1 109.5(2) . . ?
C4 C9 C8 120.5(2) . . ?
C4 C9 Br1 118.74(19) . . ?
C8 C9 Br1 120.8(2) . . ?
C4 C3 C2 102.30(19) . . ?
C4 C3 C10 111.0(2) . . ?
C2 C3 C10 109.2(2) . . ?
O2 C10 C11 121.6(2) . . ?
O2 C10 C3 119.3(2) . . ?
C11 C10 C3 119.1(2) . . ?
C13 C12 C11 120.2(3) . . ?
C5 C6 C7 117.1(2) . . ?
C11 C16 C15 119.6(3) . . ?
C15 C14 C13 120.8(3) . . ?
C14 C13 C12 119.7(3) . . ?
C8 C7 C6 122.0(2) . . ?
C14 C15 C16 120.2(3) . . ?

loop_
_geom_bond_atom_site_label_1
_geom_bond_atom_site_label_2
_geom_bond_distance
_geom_bond_site_symmetry_2
_geom_bond_publ_flag
Br1 C9 1.893(3) . ?
C1 N1 1.446(3) . ?
C2 O1 1.213(3) . ?
C2 N1 1.371(3) . ?
C2 C3 1.533(4) . ?
N1 C5 1.401(3) . ?
O2 C10 1.201(3) . ?
C8 C7 1.374(4) . ?
C8 C9 1.391(4) . ?
C11 C16 1.380(4) . ?
C11 C12 1.395(4) . ?
C11 C10 1.488(3) . ?
C4 C9 1.375(3) . ?
C4 C5 1.392(3) . ?
C4 C3 1.497(3) . ?
C5 C6 1.385(3) . ?
C3 C10 1.543(3) . ?
C12 C13 1.377(4) . ?
C6 C7 1.390(4) . ?
C16 C15 1.388(4) . ?
C14 C15 1.370(4) . ?
C14 C13 1.371(4) . ?

loop_
_geom_torsion_atom_site_label_1
_geom_torsion_atom_site_label_2
_geom_torsion_atom_site_label_3
_geom_torsion_atom_site_label_4
_geom_torsion
_geom_torsion_site_symmetry_1
_geom_torsion_site_symmetry_2
_geom_torsion_site_symmetry_3
_geom_torsion_site_symmetry_4
_geom_torsion_publ_flag
O1 C2 N1 C5 179.8(3) . . . . ?
C3 C2 N1 C5 0.9(3) . . . . ?
O1 C2 N1 C1 -0.1(5) . . . . ?
C3 C2 N1 C1 -179.0(2) . . . . ?
C9 C4 C5 C6 -0.8(4) . . . . ?
C3 C4 C5 C6 177.3(2) . . . . ?
C9 C4 C5 N1 179.7(2) . . . . ?
C3 C4 C5 N1 -2.1(3) . . . . ?
C2 N1 C5 C6 -178.6(2) . . . . ?
C1 N1 C5 C6 1.3(4) . . . . ?
C2 N1 C5 C4 0.8(3) . . . . ?
C1 N1 C5 C4 -179.3(2) . . . . ?
C5 C4 C9 C8 -0.1(4) . . . . ?
C3 C4 C9 C8 -177.7(2) . . . . ?
C5 C4 C9 Br1 178.84(17) . . . . ?
C3 C4 C9 Br1 1.3(4) . . . . ?
C7 C8 C9 C4 0.8(4) . . . . ?
C7 C8 C9 Br1 -178.12(19) . . . . ?
C9 C4 C3 C2 -179.7(3) . . . . ?
C5 C4 C3 C2 2.5(3) . . . . ?
C9 C4 C3 C10 63.9(3) . . . . ?
C5 C4 C3 C10 -113.8(2) . . . . ?
O1 C2 C3 C4 179.1(3) . . . . ?
N1 C2 C3 C4 -2.0(3) . . . . ?
O1 C2 C3 C10 -63.3(4) . . . . ?
N1 C2 C3 C10 115.6(2) . . . . ?
C16 C11 C10 O2 160.1(3) . . . . ?
C12 C11 C10 O2 -18.5(4) . . . . ?
C16 C11 C10 C3 -19.2(4) . . . . ?
C12 C11 C10 C3 162.2(2) . . . . ?
C4 C3 C10 O2 38.4(4) . . . . ?
C2 C3 C10 O2 -73.6(3) . . . . ?
C4 C3 C10 C11 -142.4(2) . . . . ?
C2 C3 C10 C11 105.6(3) . . . . ?
C16 C11 C12 C13 0.4(4) . . . . ?
C10 C11 C12 C13 179.1(3) . . . . ?
C4 C5 C6 C7 1.0(4) . . . . ?
N1 C5 C6 C7 -179.7(2) . . . . ?
C12 C11 C16 C15 0.3(4) . . . . ?
C10 C11 C16 C15 -178.2(3) . . . . ?
C15 C14 C13 C12 -0.6(5) . . . . ?
C11 C12 C13 C14 -0.3(4) . . . . ?
C9 C8 C7 C6 -0.6(4) . . . . ?
C5 C6 C7 C8 -0.3(4) . . . . ?
C13 C14 C15 C16 1.4(5) . . . . ?
C11 C16 C15 C14 -1.3(5) . . . . ?
